data_2216965
loop_
_publ_author_name
'Hongyun Wang'
'Handong Yin'
'Yuying Sun'

_publ_section_title
;
 <i>catena</i>-Poly[[tri-<i>n</i>-butyltin(IV)]-\m-2-thiopheneacetato]
;
_journal_coeditor_code BV2084
_journal_issue 1
_journal_name_full 'Acta Crystallographica Section E'
_journal_page_first m81
_journal_page_last m81
_journal_paper_doi 10.1107/S1600536807063623
_journal_volume 64
_journal_year 2008
_chemical_formula_iupac '[Sn (C4 H9)3 (C6 H5 O2 S)]'
_chemical_formula_moiety 'C18 H32 O2 S Sn'
_chemical_formula_sum 'C18 H32 O2 S Sn'
_chemical_formula_weight 431.19
_chemical_name_systematic
;
<i>catena</i>-Poly[[tri-n-butyltin(IV)]-\m-2-thiopheneacetato]
;
_space_group_IT_number 14
_symmetry_cell_setting monoclinic
_symmetry_space_group_name_Hall '-P 2ybc'
_symmetry_space_group_name_H-M 'P 1 21/c 1'
_atom_sites_solution_hydrogens geom
_atom_sites_solution_primary direct
_atom_sites_solution_secondary difmap
_audit_creation_method SHELXL-97
_cell_angle_alpha 90.00
_cell_angle_beta 100.435(2)
_cell_angle_gamma 90.00
_cell_formula_units_Z 4
_cell_length_a 12.7657(15)
_cell_length_b 10.6970(13)
_cell_length_c 16.328(2)
_cell_measurement_reflns_used 2306
_cell_measurement_temperature 298(2)
_cell_measurement_theta_max 22.12
_cell_measurement_theta_min 2.30
_cell_volume 2192.8(5)
_computing_cell_refinement 'SMART (Siemens, 1996)'
_computing_data_collection 'SMART (Siemens, 1996)'
_computing_data_reduction 'SAINT (Siemens, 1996)'
_computing_molecular_graphics 'SHELXTL (Sheldrick, 1997b)'
_computing_publication_material 'SHELXTL (Sheldrick, 1997b)'
_computing_structure_refinement 'SHELXL97 (Sheldrick, 1997a)'
_computing_structure_solution 'SHELXS97 (Sheldrick, 1997a)'
_diffrn_ambient_temperature 298(2)
_diffrn_measured_fraction_theta_full 0.960
_diffrn_measured_fraction_theta_max 0.960
_diffrn_measurement_device_type 'Bruker SMART CCD area-detector'
_diffrn_measurement_method 'phi and omega scans'
_diffrn_radiation_monochromator graphite
_diffrn_radiation_source 'fine-focus sealed tube'
_diffrn_radiation_type MoK\a
_diffrn_radiation_wavelength 0.71073
_diffrn_reflns_av_R_equivalents 0.0424
_diffrn_reflns_av_sigmaI/netI 0.0666
_diffrn_reflns_limit_h_max 15
_diffrn_reflns_limit_h_min -9
_diffrn_reflns_limit_k_max 12
_diffrn_reflns_limit_k_min -12
_diffrn_reflns_limit_l_max 18
_diffrn_reflns_limit_l_min -19
_diffrn_reflns_number 8428
_diffrn_reflns_theta_full 25.01
_diffrn_reflns_theta_max 25.01
_diffrn_reflns_theta_min 2.29
_exptl_absorpt_coefficient_mu 1.265
_exptl_absorpt_correction_T_max 0.8630
_exptl_absorpt_correction_T_min 0.5938
_exptl_absorpt_correction_type multi-scan
_exptl_absorpt_process_details '(SADABS; Sheldrick, 1996)'
_exptl_crystal_colour colourless
_exptl_crystal_density_diffrn 1.306
_exptl_crystal_density_method 'not measured'
_exptl_crystal_description block
_exptl_crystal_F_000 888
_exptl_crystal_size_max 0.46
_exptl_crystal_size_mid 0.21
_exptl_crystal_size_min 0.12
_refine_diff_density_max 0.961
_refine_diff_density_min -0.514
_refine_ls_extinction_method none
_refine_ls_goodness_of_fit_ref 1.097
_refine_ls_hydrogen_treatment constr
_refine_ls_matrix_type full
_refine_ls_number_parameters 200
_refine_ls_number_reflns 3715
_refine_ls_number_restraints 483
_refine_ls_restrained_S_all 1.162
_refine_ls_R_factor_all 0.1159
_refine_ls_R_factor_gt 0.0595
_refine_ls_shift/su_max 0.000
_refine_ls_shift/su_mean 0.000
_refine_ls_structure_factor_coef Fsqd
_refine_ls_weighting_details 'calc w=1/[\s^2^(Fo^2^)+(0.0800P)^2^+4.0018P] where P=(Fo^2^+2Fc^2^)/3'
_refine_ls_weighting_scheme calc
_refine_ls_wR_factor_gt 0.1467
_refine_ls_wR_factor_ref 0.1965
_reflns_number_gt 2104
_reflns_number_total 3715
_reflns_threshold_expression >2sigma(I)
_cod_data_source_file bv2084.cif
_cod_data_source_block I
_cod_depositor_comments
;
The following automatic conversions were performed:
'_symmetry_cell_setting' value 'Monoclinic' changed to 'monoclinic'
according to '/home/saulius/struct/CIF-dictionaries/cif_core.dic'
dictionary named 'cif_core.dic' version 2.4.1 from 2010-06-29.

Automatic conversion script
Id: cif_fix_enum 1527 2010-12-29 10:47:43Z saulius 

The following automatic conversions were performed:

'_symmetry_cell_setting' value 'Monoclinic' changed to 'monoclinic'
according to /home/saulius/struct/CIF-dictionaries/cif_core.dic
dictionary named 'cif_core.dic' version 2.4.1 from 2010-06-29.

Automatic conversion script
Id: cif_fix_values 1715 2011-07-08 13:25:40Z adriana 
;
_cod_original_sg_symbol_H-M 'P 21/c'
_cod_database_code 2216965
_cod_database_fobs_code 2216965

loop_
_symmetry_equiv_pos_as_xyz
'x, y, z'
'-x, y+1/2, -z+1/2'
'-x, -y, -z'
'x, -y-1/2, z-1/2'

loop_
_atom_site_type_symbol
_atom_site_label
_atom_site_fract_x
_atom_site_fract_y
_atom_site_fract_z
_atom_site_U_iso_or_equiv
_atom_site_adp_type
_atom_site_calc_flag
_atom_site_refinement_flags
_atom_site_occupancy
_atom_site_disorder_assembly
_atom_site_disorder_group
Sn Sn1 0.99480(5) 0.76650(6) 0.29167(4) 0.0663(3) Uani d . 1 . .
O O1 0.9550(5) 0.9174(5) 0.3707(4) 0.0663(3) Uani d U 1 . .
O O2 0.9708(5) 1.0734(6) 0.2834(5) 0.0845(19) Uani d U 1 . .
S S1 0.7850(4) 0.9564(5) 0.4888(4) 0.1199(19) Uani d PDU 0.729(11) A 1
C C4' 0.7695(14) 1.001(5) 0.494(2) 0.1199(19) Uani d PDU 0.271(11) A 2
H H4' 0.8167 0.9802 0.5426 0.144 Uiso calc PR 0.271(11) A 2
C C1 0.9465(8) 1.0331(9) 0.3486(8) 0.085(2) Uani d U 1 . .
C C2 0.9043(8) 1.1152(9) 0.4098(7) 0.091(3) Uani d DU 1 A .
H H2A 0.8984 1.2001 0.3886 0.109 Uiso calc R 1 . .
H H2B 0.9548 1.1157 0.4619 0.109 Uiso calc R 1 . .
C C3 0.7953(6) 1.0734(9) 0.4269(7) 0.096(3) Uani d DU 1 . .
C C4 0.6941(9) 1.094(2) 0.3728(9) 0.120(3) Uani d PDU 0.729(11) A 1
H H4 0.6844 1.1329 0.3210 0.144 Uiso calc PR 0.729(11) A 1
S S1' 0.6898(9) 1.1447(13) 0.3827(10) 0.120(3) Uani d PDU 0.271(11) A 2
C C5 0.6121(8) 1.0451(13) 0.4115(9) 0.141(4) Uani d DU 1 . .
H H5 0.5398 1.0630 0.3972 0.169 Uiso calc R 1 A 1
C C6 0.6597(8) 0.9649(12) 0.4754(9) 0.132(4) Uani d DU 1 A .
H H6 0.6200 0.9197 0.5077 0.158 Uiso calc R 1 B 1
C C7 0.9691(9) 0.6340(11) 0.3839(9) 0.111(3) Uani d DU 1 . .
H H7A 1.0023 0.5550 0.3745 0.133 Uiso calc R 1 . .
H H7B 1.0010 0.6640 0.4388 0.133 Uiso calc R 1 . .
C C8 0.8496(10) 0.6152(15) 0.3792(10) 0.152(4) Uani d DU 1 . .
H H8A 0.8180 0.6950 0.3891 0.182 Uiso calc R 1 . .
H H8B 0.8186 0.5890 0.3231 0.182 Uiso calc R 1 . .
C C9 0.8204(12) 0.5212(15) 0.4396(10) 0.174(6) Uani d DU 1 . .
H H9A 0.8505 0.5469 0.4959 0.209 Uiso calc R 1 . .
H H9B 0.8508 0.4407 0.4296 0.209 Uiso calc R 1 . .
C C10 0.7012(12) 0.5082(19) 0.4313(12) 0.219(9) Uani d DU 1 . .
H H10A 0.6792 0.4285 0.4072 0.329 Uiso calc R 1 . .
H H10B 0.6666 0.5736 0.3961 0.329 Uiso calc R 1 . .
H H10C 0.6819 0.5144 0.4853 0.329 Uiso calc R 1 . .
C C11 0.8709(9) 0.8019(12) 0.1866(9) 0.117(3) Uani d DU 1 . .
H H11A 0.8916 0.8710 0.1545 0.140 Uiso calc R 1 . .
H H11B 0.8613 0.7287 0.1509 0.140 Uiso calc R 1 . .
C C12 0.7657(10) 0.8333(16) 0.2144(9) 0.155(4) Uani d DU 1 . .
H H12A 0.7578 0.7793 0.2606 0.186 Uiso calc R 1 . .
H H12B 0.7691 0.9188 0.2345 0.186 Uiso calc R 1 . .
C C13 0.6690(12) 0.820(2) 0.1477(11) 0.207(7) Uani d DU 1 . .
H H13A 0.6709 0.7394 0.1202 0.249 Uiso calc R 1 . .
H H13B 0.6685 0.8848 0.1063 0.249 Uiso calc R 1 . .
C C14 0.5677(14) 0.829(3) 0.1860(15) 0.252(10) Uani d DU 1 . .
H H14A 0.5511 0.7479 0.2059 0.379 Uiso calc R 1 . .
H H14B 0.5095 0.8571 0.1445 0.379 Uiso calc R 1 . .
H H14C 0.5793 0.8868 0.2316 0.379 Uiso calc R 1 . .
C C15 1.1571(7) 0.8270(10) 0.2960(8) 0.096(3) Uani d DU 1 . .
H H15A 1.1707 0.8312 0.2395 0.116 Uiso calc R 1 . .
H H15B 1.1648 0.9107 0.3190 0.116 Uiso calc R 1 . .
C C16 1.2406(7) 0.7433(11) 0.3470(10) 0.125(4) Uani d DU 1 . .
H H16A 1.2330 0.6590 0.3249 0.150 Uiso calc R 1 . .
H H16B 1.2292 0.7408 0.4041 0.150 Uiso calc R 1 . .
C C17 1.3543(8) 0.7906(14) 0.3454(11) 0.146(5) Uani d DU 1 . .
H H17A 1.3663 0.7918 0.2885 0.175 Uiso calc R 1 . .
H H17B 1.3619 0.8753 0.3668 0.175 Uiso calc R 1 . .
C C18 1.4368(12) 0.7064(18) 0.3981(14) 0.209(8) Uani d DU 1 . .
H H18A 1.4031 0.6308 0.4115 0.313 Uiso calc R 1 . .
H H18B 1.4672 0.7491 0.4485 0.313 Uiso calc R 1 . .
H H18C 1.4919 0.6865 0.3673 0.313 Uiso calc R 1 . .

loop_
_atom_site_aniso_label
_atom_site_aniso_U_11
_atom_site_aniso_U_22
_atom_site_aniso_U_33
_atom_site_aniso_U_12
_atom_site_aniso_U_13
_atom_site_aniso_U_23
Sn1 0.0755(5) 0.0549(4) 0.0733(6) 0.0017(3) 0.0260(3) 0.0032(3)
O1 0.0755(5) 0.0549(4) 0.0733(6) 0.0017(3) 0.0260(3) 0.0032(3)
O2 0.107(4) 0.061(4) 0.094(5) -0.002(3) 0.042(4) 0.012(3)
S1 0.123(3) 0.103(3) 0.144(4) 0.007(2) 0.054(3) 0.020(3)
C4' 0.123(3) 0.103(3) 0.144(4) 0.007(2) 0.054(3) 0.020(3)
C1 0.092(5) 0.060(4) 0.111(6) 0.001(4) 0.037(5) 0.001(5)
C2 0.113(6) 0.062(5) 0.107(6) 0.007(5) 0.046(5) 0.001(5)
C3 0.100(5) 0.086(5) 0.115(6) 0.016(5) 0.050(5) -0.003(5)
C4 0.121(5) 0.106(6) 0.145(5) 0.026(4) 0.053(4) 0.010(5)
S1' 0.121(5) 0.106(6) 0.145(5) 0.026(4) 0.053(4) 0.010(5)
C5 0.121(7) 0.148(8) 0.163(8) 0.017(7) 0.049(7) 0.004(7)
C6 0.132(7) 0.128(7) 0.150(8) -0.001(6) 0.067(6) 0.008(7)
C7 0.131(7) 0.089(6) 0.122(8) 0.018(6) 0.047(6) 0.013(6)
C8 0.162(8) 0.135(8) 0.159(9) 0.005(7) 0.033(8) 0.024(7)
C9 0.174(12) 0.158(11) 0.192(12) 0.009(10) 0.034(11) 0.020(11)
C10 0.163(16) 0.229(19) 0.25(2) -0.001(14) -0.001(15) 0.042(18)
C11 0.113(6) 0.102(6) 0.137(7) 0.010(5) 0.024(6) -0.005(6)
C12 0.154(8) 0.141(8) 0.162(8) 0.005(7) 0.007(7) 0.015(7)
C13 0.176(12) 0.204(12) 0.232(13) 0.012(12) 0.013(12) 0.016(12)
C14 0.198(18) 0.31(2) 0.27(2) 0.017(19) 0.083(17) -0.01(2)
C15 0.086(6) 0.089(6) 0.121(7) -0.008(5) 0.036(5) -0.008(5)
C16 0.083(7) 0.128(9) 0.160(11) 0.002(6) 0.009(7) -0.027(8)
C17 0.085(8) 0.160(10) 0.194(12) 0.001(7) 0.028(8) -0.044(10)
C18 0.124(13) 0.225(17) 0.27(2) 0.019(13) 0.006(14) -0.028(17)

loop_
_atom_type_symbol
_atom_type_description
_atom_type_scat_dispersion_real
_atom_type_scat_dispersion_imag
_atom_type_scat_source
C C 0.0033 0.0016 'International Tables Vol C Tables 4.2.6.8 and 6.1.1.4'
H H 0.0000 0.0000 'International Tables Vol C Tables 4.2.6.8 and 6.1.1.4'
S S 0.1246 0.1234 'International Tables Vol C Tables 4.2.6.8 and 6.1.1.4'
O O 0.0106 0.0060 'International Tables Vol C Tables 4.2.6.8 and 6.1.1.4'
Sn Sn -0.6537 1.4246 'International Tables Vol C Tables 4.2.6.8 and 6.1.1.4'

loop_
_geom_angle_atom_site_label_1
_geom_angle_atom_site_label_2
_geom_angle_atom_site_label_3
_geom_angle_site_symmetry_3
_geom_angle
C7 Sn1 C11 . 119.7(5)
C7 Sn1 C15 . 116.4(4)
C11 Sn1 C15 . 122.5(5)
C7 Sn1 O1 . 89.5(4)
C11 Sn1 O1 . 97.2(4)
C15 Sn1 O1 . 94.8(3)
C7 Sn1 O2 2_745 81.9(4)
C11 Sn1 O2 2_745 85.5(4)
C15 Sn1 O2 2_745 90.6(3)
O1 Sn1 O2 2_745 171.3(2)
C1 O1 Sn1 . 124.2(7)
C1 O2 Sn1 2_755 144.0(7)
C6 S1 C3 . 93.6(5)
C3 C4' C6 . 109.4(8)
C3 C4' H4' . 125.3
C6 C4' H4' . 125.3
O2 C1 O1 . 123.6(10)
O2 C1 C2 . 122.9(9)
O1 C1 C2 . 113.5(10)
C1 C2 C3 . 113.4(9)
C1 C2 H2A . 108.9
C3 C2 H2A . 108.9
C1 C2 H2B . 108.9
C3 C2 H2B . 108.9
H2A C2 H2B . 107.7
C4' C3 C4 . 104.3(7)
C4' C3 C2 . 129.8(9)
C4 C3 C2 . 125.8(9)
C4' C3 S1' . 108.2(13)
C4 C3 S1' . 20.8(11)
C2 C3 S1' . 119.7(8)
C4' C3 S1 . 18(3)
C4 C3 S1 . 109.4(7)
C2 C3 S1 . 121.0(7)
S1' C3 S1 . 119.3(7)
C5 C4 C3 . 108.8(7)
C5 C4 H4 . 125.6
C3 C4 H4 . 125.6
C5 S1' C3 . 93.8(8)
C6 C5 C4 . 107.6(7)
C6 C5 S1' . 115.0(8)
C4 C5 S1' . 21.0(11)
C6 C5 H5 . 126.2
C4 C5 H5 . 126.2
S1' C5 H5 . 115.6
C5 C6 C4' . 105.8(9)
C5 C6 S1 . 115.6(7)
C4' C6 S1 . 19(3)
C5 C6 H6 . 122.2
C4' C6 H6 . 129.0
S1 C6 H6 . 122.2
C8 C7 Sn1 . 109.3(8)
C8 C7 H7A . 109.8
Sn1 C7 H7A . 109.8
C8 C7 H7B . 109.8
Sn1 C7 H7B . 109.8
H7A C7 H7B . 108.3
C9 C8 C7 . 114.8(10)
C9 C8 H8A . 108.6
C7 C8 H8A . 108.6
C9 C8 H8B . 108.6
C7 C8 H8B . 108.6
H8A C8 H8B . 107.5
C8 C9 C10 . 111.6(11)
C8 C9 H9A . 109.3
C10 C9 H9A . 109.3
C8 C9 H9B . 109.3
C10 C9 H9B . 109.3
H9A C9 H9B . 108.0
C9 C10 H10A . 109.5
C9 C10 H10B . 109.5
H10A C10 H10B . 109.5
C9 C10 H10C . 109.5
H10A C10 H10C . 109.5
H10B C10 H10C . 109.5
C12 C11 Sn1 . 111.1(9)
C12 C11 H11A . 109.4
Sn1 C11 H11A . 109.4
C12 C11 H11B . 109.4
Sn1 C11 H11B . 109.4
H11A C11 H11B . 108.0
C13 C12 C11 . 114.4(11)
C13 C12 H12A . 108.6
C11 C12 H12A . 108.6
C13 C12 H12B . 108.6
C11 C12 H12B . 108.6
H12A C12 H12B . 107.6
C12 C13 C14 . 109.9(12)
C12 C13 H13A . 109.7
C14 C13 H13A . 109.7
C12 C13 H13B . 109.7
C14 C13 H13B . 109.7
H13A C13 H13B . 108.2
C13 C14 H14A . 109.5
C13 C14 H14B . 109.5
H14A C14 H14B . 109.5
C13 C14 H14C . 109.5
H14A C14 H14C . 109.5
H14B C14 H14C . 109.5
C16 C15 Sn1 . 114.6(7)
C16 C15 H15A . 108.6
Sn1 C15 H15A . 108.6
C16 C15 H15B . 108.6
Sn1 C15 H15B . 108.6
H15A C15 H15B . 107.6
C15 C16 C17 . 111.5(9)
C15 C16 H16A . 109.3
C17 C16 H16A . 109.3
C15 C16 H16B . 109.3
C17 C16 H16B . 109.3
H16A C16 H16B . 108.0
C18 C17 C16 . 110.7(11)
C18 C17 H17A . 109.5
C16 C17 H17A . 109.5
C18 C17 H17B . 109.5
C16 C17 H17B . 109.5
H17A C17 H17B . 108.1
C17 C18 H18A . 109.5
C17 C18 H18B . 109.5
H18A C18 H18B . 109.5
C17 C18 H18C . 109.5
H18A C18 H18C . 109.5
H18B C18 H18C . 109.5

loop_
_geom_bond_atom_site_label_1
_geom_bond_atom_site_label_2
_geom_bond_site_symmetry_2
_geom_bond_distance
Sn1 C7 . 2.136(11)
Sn1 C11 . 2.147(13)
Sn1 C15 . 2.159(10)
Sn1 O1 . 2.183(6)
Sn1 O2 2_745 2.482(7)
O1 C1 . 1.288(11)
O2 C1 . 1.239(12)
O2 Sn1 2_755 2.482(7)
S1 C6 . 1.577(11)
S1 C3 . 1.630(9)
C4' C3 . 1.432(9)
C4' C6 . 1.432(9)
C4' H4' . 0.9300
C1 C2 . 1.502(14)
C2 C3 . 1.534(8)
C2 H2A . 0.9700
C2 H2B . 0.9700
C3 C4 . 1.443(9)
C3 S1' . 1.601(13)
C4 C5 . 1.418(9)
C4 H4 . 0.9300
S1' C5 . 1.585(14)
C5 C6 . 1.400(9)
C5 H5 . 0.9300
C6 H6 . 0.9300
C7 C8 . 1.526(9)
C7 H7A . 0.9700
C7 H7B . 0.9700
C8 C9 . 1.502(9)
C8 H8A . 0.9700
C8 H8B . 0.9700
C9 C10 . 1.510(9)
C9 H9A . 0.9700
C9 H9B . 0.9700
C10 H10A . 0.9600
C10 H10B . 0.9600
C10 H10C . 0.9600
C11 C12 . 1.531(9)
C11 H11A . 0.9700
C11 H11B . 0.9700
C12 C13 . 1.497(10)
C12 H12A . 0.9700
C12 H12B . 0.9700
C13 C14 . 1.539(10)
C13 H13A . 0.9700
C13 H13B . 0.9700
C14 H14A . 0.9600
C14 H14B . 0.9600
C14 H14C . 0.9600
C15 C16 . 1.519(9)
C15 H15A . 0.9700
C15 H15B . 0.9700
C16 C17 . 1.541(9)
C16 H16A . 0.9700
C16 H16B . 0.9700
C17 C18 . 1.527(10)
C17 H17A . 0.9700
C17 H17B . 0.9700
C18 H18A . 0.9600
C18 H18B . 0.9600
C18 H18C . 0.9600
